data_1528586
loop_
_publ_author_name
'Horyn, R.'
'Lukaszewicz, K.'

_publ_section_title
;
 The Crystal Structure of Nb5 Sn2 Si
;
_journal_name_full
;
Bulletin de l'Academie Polonaise des Sciences, Serie des Sciences Chimiques
;
_journal_page_first 59
_journal_page_last 64
_journal_volume 18
_journal_year 1970
_chemical_formula_sum 'Nb5 Si Sn2'
_chemical_name_systematic 'Nb5 Sn2 Si'
_space_group_IT_number 140
_symmetry_space_group_name_Hall '-I 4 2c'
_symmetry_space_group_name_H-M 'I 4/m c m'
_cell_angle_alpha 90
_cell_angle_beta 90
_cell_angle_gamma 90
_cell_formula_units_Z 4
_cell_length_a 10.541
_cell_length_b 10.541
_cell_length_c 5.138
_cell_volume 570.897
_citation_journal_id_ASTM BAPCAQ
_cod_data_source_file Horyn_BAPCAQ_1970_112.cif
_cod_data_source_block Nb5Si1Sn2
_cod_original_formula_sum 'Nb5 Si1 Sn2'
_cod_database_code 1528586

loop_
_symmetry_equiv_pos_as_xyz
x,y,z
-y,x,z
-x,-y,z
y,-x,z
x,-y,-z+1/2
y,x,-z+1/2
-x,y,-z+1/2
-y,-x,-z+1/2
-x,-y,-z
y,-x,-z
x,y,-z
-y,x,-z
-x,y,z-1/2
-y,-x,z-1/2
x,-y,z-1/2
y,x,z-1/2
x+1/2,y+1/2,z+1/2
-y+1/2,x+1/2,z+1/2
-x+1/2,-y+1/2,z+1/2
y+1/2,-x+1/2,z+1/2
x+1/2,-y+1/2,-z+1
y+1/2,x+1/2,-z+1
-x+1/2,y+1/2,-z+1
-y+1/2,-x+1/2,-z+1
-x+1/2,-y+1/2,-z+1/2
y+1/2,-x+1/2,-z+1/2
x+1/2,y+1/2,-z+1/2
-y+1/2,x+1/2,-z+1/2
-x+1/2,y+1/2,z
-y+1/2,-x+1/2,z
x+1/2,-y+1/2,z
y+1/2,x+1/2,z

loop_
_atom_site_label
_atom_site_type_symbol
_atom_site_fract_x
_atom_site_fract_y
_atom_site_fract_z
_atom_site_occupancy
_atom_site_U_iso_or_equiv
Sn1 Sn 0.1683 0.6683 0 1 0.0
Nb1 Nb 0.07038 0.21346 0 1 0.0
Nb2 Nb 0 0.5 0.25 1 0.0
Si1 Si 0 0 0.25 1 0.0
